data_2209460
loop_
_publ_author_name
'Hai-Lian Xiao'
'Fang-Fang Jian'

_publ_section_title
;
 (<i>E</i>)-2-Acetyl-3-hydroxy-<i>N</i>-phenylbut-2-enethioamide
;
_journal_coeditor_code CV2062
_journal_issue 7
_journal_name_full 'Acta Crystallographica Section E'
_journal_page_first o2854
_journal_page_last o2855
_journal_paper_doi 10.1107/S1600536806020216
_journal_volume 62
_journal_year 2006
_chemical_formula_iupac 'C12 H13 N O2 S'
_chemical_formula_moiety 'C12 H13 N O2 S'
_chemical_formula_sum 'C12 H13 N O2 S'
_chemical_formula_weight 235.29
_chemical_name_systematic
;
(E)-2-Acetyl-3-hydroxy-N-phenylbut-2-enethioamide
;
_space_group_IT_number 19
_symmetry_cell_setting orthorhombic
_symmetry_space_group_name_Hall 'P 2ac 2ab'
_symmetry_space_group_name_H-M 'P 21 21 21'
_atom_sites_solution_hydrogens geom
_atom_sites_solution_primary direct
_atom_sites_solution_secondary difmap
_audit_creation_method SHELXL-97
_cell_angle_alpha 90.00
_cell_angle_beta 90.00
_cell_angle_gamma 90.00
_cell_formula_units_Z 4
_cell_length_a 11.249(2)
_cell_length_b 10.506(2)
_cell_length_c 10.376(2)
_cell_measurement_reflns_used 25
_cell_measurement_temperature 293(2)
_cell_measurement_theta_max 14
_cell_measurement_theta_min 4
_cell_volume 1226.3(4)
_computing_cell_refinement 'CAD-4 Software'
_computing_data_collection 'CAD-4 Software (Enraf--Nonius, 1989)'
_computing_data_reduction 'NRCVAX (Gabe <i>et al.</i>,  1989)'
_computing_molecular_graphics 'SHELXTL (Sheldrick, 1990)'
_computing_publication_material 'WinGX (Farrugia, 1999)'
_computing_structure_refinement 'SHELXL97 (Sheldrick, 1997)'
_computing_structure_solution 'SHELXS97 (Sheldrick, 1997)'
_diffrn_ambient_temperature 295(2)
_diffrn_measured_fraction_theta_full 1.000
_diffrn_measured_fraction_theta_max 1.000
_diffrn_measurement_device_type 'Enraf--Nonius CAD-4'
_diffrn_measurement_method \w
_diffrn_radiation_monochromator graphite
_diffrn_radiation_source 'fine-focus sealed tube'
_diffrn_radiation_type MoK\a
_diffrn_radiation_wavelength 0.71073
_diffrn_reflns_av_R_equivalents 0.0434
_diffrn_reflns_av_sigmaI/netI 0.0453
_diffrn_reflns_limit_h_max 14
_diffrn_reflns_limit_h_min -14
_diffrn_reflns_limit_k_max 13
_diffrn_reflns_limit_k_min -13
_diffrn_reflns_limit_l_max 13
_diffrn_reflns_limit_l_min 0
_diffrn_reflns_number 5616
_diffrn_reflns_theta_full 26.98
_diffrn_reflns_theta_max 26.98
_diffrn_reflns_theta_min 2.65
_diffrn_standards_decay_% 0
_diffrn_standards_interval_count 100
_diffrn_standards_number 3
_exptl_absorpt_coefficient_mu 0.249
_exptl_absorpt_correction_type none
_exptl_crystal_colour yellow
_exptl_crystal_density_diffrn 1.274
_exptl_crystal_density_method 'not measured'
_exptl_crystal_description block
_exptl_crystal_F_000 496
_exptl_crystal_size_max 0.30
_exptl_crystal_size_mid 0.25
_exptl_crystal_size_min 0.20
_refine_diff_density_max 0.374
_refine_diff_density_min -0.290
_refine_ls_abs_structure_details 'Flack (1983), 1126 Friedel pairs'
_refine_ls_abs_structure_Flack -0.13(13)
_refine_ls_extinction_coef 0.122(12)
_refine_ls_extinction_expression Fc^*^=kFc[1+0.001xFc^2^\l^3^/sin(2\q)]^-1/4^
_refine_ls_extinction_method SHELXL97
_refine_ls_goodness_of_fit_ref 0.938
_refine_ls_hydrogen_treatment mixed
_refine_ls_matrix_type full
_refine_ls_number_parameters 150
_refine_ls_number_reflns 2675
_refine_ls_number_restraints 0
_refine_ls_restrained_S_all 0.938
_refine_ls_R_factor_all 0.0636
_refine_ls_R_factor_gt 0.0475
_refine_ls_shift/su_max 0.000
_refine_ls_shift/su_mean 0.000
_refine_ls_structure_factor_coef Fsqd
_refine_ls_weighting_details 'calc w=1/[\s^2^(Fo^2^)+(0.1117P)^2^+0.097P] where P=(Fo^2^+2Fc^2^)/3'
_refine_ls_weighting_scheme calc
_refine_ls_wR_factor_gt 0.1325
_refine_ls_wR_factor_ref 0.1460
_reflns_number_gt 2117
_reflns_number_total 2675
_reflns_threshold_expression I>2\s(I)
_cod_data_source_file cv2062.cif
_cod_data_source_block I
_cod_database_code 2209460
_cod_database_fobs_code 2209460

loop_
_symmetry_equiv_pos_as_xyz
'x, y, z'
'-x+1/2, -y, z+1/2'
'x+1/2, -y+1/2, -z'
'-x, y+1/2, -z+1/2'

loop_
_atom_site_type_symbol
_atom_site_label
_atom_site_fract_x
_atom_site_fract_y
_atom_site_fract_z
_atom_site_U_iso_or_equiv
_atom_site_adp_type
_atom_site_calc_flag
_atom_site_refinement_flags
_atom_site_occupancy
S S1 0.16955(6) 0.58156(9) 1.06940(6) 0.0664(3) Uani d . 1
O O1 0.54099(17) 0.5478(3) 0.8619(3) 0.0869(9) Uani d . 1
O O2 0.5025(2) 0.3352(3) 0.9541(3) 0.0890(9) Uani d D 1
N N1 0.15784(17) 0.4859(2) 0.83058(19) 0.0473(5) Uani d . 1
H H1A 0.1999 0.4576 0.7676 0.057 Uiso calc R 1
C C1 -0.0449(2) 0.5711(3) 0.8645(3) 0.0658(8) Uani d . 1
H H1B -0.0202 0.6229 0.9321 0.079 Uiso calc R 1
C C2 -0.1633(2) 0.5720(3) 0.8240(4) 0.0717(8) Uani d . 1
H H2A -0.2174 0.6257 0.8645 0.086 Uiso calc R 1
C C3 -0.2008(2) 0.4954(3) 0.7262(3) 0.0676(8) Uani d . 1
H H3A -0.2800 0.4969 0.7004 0.081 Uiso calc R 1
C C4 -0.1210(3) 0.4156(4) 0.6653(3) 0.0710(9) Uani d . 1
H H4A -0.1463 0.3625 0.5991 0.085 Uiso calc R 1
C C5 -0.0051(2) 0.4153(3) 0.7029(3) 0.0593(7) Uani d . 1
H H5A 0.0487 0.3624 0.6609 0.071 Uiso calc R 1
C C6 0.0345(2) 0.4927(2) 0.8031(2) 0.0461(5) Uani d . 1
C C7 0.22133(18) 0.5149(2) 0.9355(2) 0.0436(5) Uani d . 1
C C8 0.3500(2) 0.4823(3) 0.9221(2) 0.0492(5) Uani d . 1
C C9 0.4301(2) 0.5731(4) 0.8716(3) 0.0621(7) Uani d . 1
C C10 0.3910(3) 0.7012(4) 0.8276(4) 0.0807(10) Uani d . 1
H H10A 0.4584 0.7481 0.7965 0.121 Uiso calc R 1
H H10B 0.3556 0.7462 0.8985 0.121 Uiso calc R 1
H H10C 0.3338 0.6921 0.7596 0.121 Uiso calc R 1
C C11 0.3930(3) 0.3631(3) 0.9603(3) 0.0647(8) Uani d . 1
C C12 0.3130(4) 0.2610(4) 1.0124(5) 0.0943(12) Uani d . 1
H H12A 0.3594 0.1870 1.0331 0.141 Uiso calc R 1
H H12B 0.2545 0.2393 0.9487 0.141 Uiso calc R 1
H H12C 0.2740 0.2914 1.0887 0.141 Uiso calc R 1
H H2 0.535(4) 0.400(3) 0.918(5) 0.093(16) Uiso d D 1

loop_
_atom_site_aniso_label
_atom_site_aniso_U_11
_atom_site_aniso_U_22
_atom_site_aniso_U_33
_atom_site_aniso_U_12
_atom_site_aniso_U_13
_atom_site_aniso_U_23
S1 0.0511(4) 0.1127(6) 0.0354(3) 0.0220(4) -0.0027(3) -0.0153(3)
O1 0.0387(9) 0.148(2) 0.0742(16) -0.0044(12) 0.0069(9) -0.0040(15)
O2 0.0664(15) 0.107(2) 0.094(2) 0.0397(15) -0.0058(14) -0.0130(17)
N1 0.0382(9) 0.0674(12) 0.0362(9) 0.0040(9) 0.0018(7) -0.0052(9)
C1 0.0464(13) 0.0745(18) 0.077(2) 0.0081(13) -0.0083(13) -0.0202(17)
C2 0.0443(13) 0.0829(19) 0.088(2) 0.0156(15) -0.0048(14) -0.0085(18)
C3 0.0394(13) 0.102(2) 0.0618(17) -0.0053(14) -0.0092(11) 0.0116(17)
C4 0.0553(14) 0.108(2) 0.0496(14) -0.0198(17) -0.0045(12) -0.0076(17)
C5 0.0478(12) 0.0872(18) 0.0428(12) -0.0064(14) 0.0040(10) -0.0126(14)
C6 0.0407(11) 0.0578(14) 0.0397(11) -0.0012(10) 0.0003(9) 0.0045(11)
C7 0.0382(11) 0.0586(12) 0.0339(10) 0.0024(9) -0.0003(9) 0.0011(10)
C8 0.0398(11) 0.0725(15) 0.0353(10) 0.0058(10) -0.0005(9) -0.0058(11)
C9 0.0440(12) 0.101(2) 0.0417(12) -0.0040(14) 0.0006(10) -0.0012(15)
C10 0.0640(18) 0.096(2) 0.082(2) -0.0207(17) 0.0007(17) 0.017(2)
C11 0.0622(16) 0.0814(18) 0.0504(15) 0.0225(15) -0.0073(12) -0.0103(14)
C12 0.097(3) 0.071(2) 0.115(3) 0.009(2) 0.002(3) 0.014(2)

loop_
_atom_type_symbol
_atom_type_description
_atom_type_scat_dispersion_real
_atom_type_scat_dispersion_imag
_atom_type_scat_source
C C 0.0033 0.0016 'International Tables Vol C Tables 4.2.6.8 and 6.1.1.4'
H H 0.0000 0.0000 'International Tables Vol C Tables 4.2.6.8 and 6.1.1.4'
N N 0.0061 0.0033 'International Tables Vol C Tables 4.2.6.8 and 6.1.1.4'
O O 0.0106 0.0060 'International Tables Vol C Tables 4.2.6.8 and 6.1.1.4'
S S 0.1246 0.1234 'International Tables Vol C Tables 4.2.6.8 and 6.1.1.4'

loop_
_geom_angle_atom_site_label_1
_geom_angle_atom_site_label_2
_geom_angle_atom_site_label_3
_geom_angle
C11 O2 H2 104(3)
C7 N1 C6 132.4(2)
C7 N1 H1A 113.8
C6 N1 H1A 113.8
C6 C1 C2 119.0(3)
C6 C1 H1B 120.5
C2 C1 H1B 120.5
C3 C2 C1 121.0(3)
C3 C2 H2A 119.5
C1 C2 H2A 119.5
C2 C3 C4 119.8(3)
C2 C3 H3A 120.1
C4 C3 H3A 120.1
C5 C4 C3 119.6(3)
C5 C4 H4A 120.2
C3 C4 H4A 120.2
C4 C5 C6 121.2(3)
C4 C5 H5A 119.4
C6 C5 H5A 119.4
C1 C6 C5 119.3(2)
C1 C6 N1 125.0(2)
C5 C6 N1 115.6(2)
N1 C7 C8 112.9(2)
N1 C7 S1 126.13(17)
C8 C7 S1 120.92(17)
C11 C8 C9 119.2(2)
C11 C8 C7 120.9(2)
C9 C8 C7 119.9(2)
O1 C9 C8 120.7(3)
O1 C9 C10 116.9(3)
C8 C9 C10 122.4(3)
C9 C10 H10A 109.5
C9 C10 H10B 109.5
H10A C10 H10B 109.5
C9 C10 H10C 109.5
H10A C10 H10C 109.5
H10B C10 H10C 109.5
O2 C11 C8 121.9(3)
O2 C11 C12 115.8(3)
C8 C11 C12 122.3(3)
C11 C12 H12A 109.5
C11 C12 H12B 109.5
H12A C12 H12B 109.5
C11 C12 H12C 109.5
H12A C12 H12C 109.5
H12B C12 H12C 109.5

loop_
_geom_bond_atom_site_label_1
_geom_bond_atom_site_label_2
_geom_bond_distance
S1 C7 1.662(2)
O1 C9 1.279(3)
O2 C11 1.268(4)
O2 H2 0.858(10)
N1 C7 1.337(3)
N1 C6 1.419(3)
N1 H1A 0.8600
C1 C6 1.372(4)
C1 C2 1.397(4)
C1 H1B 0.9300
C2 C3 1.363(5)
C2 H2A 0.9300
C3 C4 1.382(5)
C3 H3A 0.9300
C4 C5 1.361(4)
C4 H4A 0.9300
C5 C6 1.393(4)
C5 H5A 0.9300
C7 C8 1.494(3)
C8 C11 1.400(4)
C8 C9 1.413(4)
C9 C10 1.488(5)
C10 H10A 0.9600
C10 H10B 0.9600
C10 H10C 0.9600
C11 C12 1.501(5)
C12 H12A 0.9600
C12 H12B 0.9600
C12 H12C 0.9600

loop_
_geom_hbond_atom_site_label_D
_geom_hbond_atom_site_label_H
_geom_hbond_atom_site_label_A
_geom_hbond_site_symmetry_A
_geom_hbond_distance_DH
_geom_hbond_distance_HA
_geom_hbond_distance_DA
_geom_hbond_angle_DHA
_geom_hbond_publ_flag
N1 H1A S1 2_564 0.86 2.56 3.408(2) 169.1 yes
O2 H2 O1 . 0.858(10) 1.66(2) 2.468(5) 156(4) yes

loop_
_cod_related_entry_id
_cod_related_entry_database
_cod_related_entry_code
1 ChemSpider 21179154
